data_2010104
loop_
_publ_author_name
'Ngoan Dao, C.'
'Luger, P.'
'Ky, P.T.'
'Kim, V.N.'
'Dung, N.X.'

_publ_section_title
;
 Tuberostemonine L-G
;
_journal_issue 10
_journal_name_full 'Acta Crystallographica Section C'
_journal_page_first 1612
_journal_page_last 1615
_journal_paper_doi 10.1107/S010827019301251X
_journal_volume 50
_journal_year 1994
_chemical_formula_sum 'C22 H33 N O4'
_chemical_formula_weight 375.6
_symmetry_cell_setting orthorhombic
_symmetry_space_group_name_Hall 'P 2ac 2ab'
_symmetry_space_group_name_H-M 'P 21 21 21'
_atom_type_scat_source IntTabIV
_cell_angle_alpha 90.
_cell_angle_beta 90.
_cell_angle_gamma 90.
_cell_formula_units_Z 4
_cell_length_a 6.4320(10)
_cell_length_b 14.237(2)
_cell_length_c 23.034(2)
_cell_measurement_reflns_used 48
_cell_measurement_temperature 291
_cell_measurement_theta_max 37.5
_cell_measurement_theta_min 35
_cell_volume 2109.3(5)
_diffrn_measurement_device Stoe
_diffrn_measurement_method \w/2\q
_diffrn_radiation_type 'Cu K\a'
_diffrn_radiation_wavelength 1.54092
_diffrn_reflns_limit_h_max 7
_diffrn_reflns_limit_h_min 0
_diffrn_reflns_limit_k_max 16
_diffrn_reflns_limit_k_min 0
_diffrn_reflns_limit_l_max 26
_diffrn_reflns_limit_l_min 0
_diffrn_reflns_number 2121
_diffrn_reflns_theta_max 64
_diffrn_standards_decay_% 4
_diffrn_standards_interval_time 90
_diffrn_standards_number 3
_exptl_absorpt_coefficient_mu 0.61
_exptl_absorpt_correction_type none
_exptl_crystal_colour colourless
_exptl_crystal_density_diffrn 1.182
_exptl_crystal_description Prismatic
_exptl_crystal_F_000 816
_exptl_crystal_size_max 0.57
_exptl_crystal_size_mid 0.50
_exptl_crystal_size_min 0.36
_refine_diff_density_max 0.2
_refine_diff_density_min -0.2
_refine_ls_extinction_method none
_refine_ls_goodness_of_fit_obs 5.11
_refine_ls_hydrogen_treatment noref
_refine_ls_number_parameters 376
_refine_ls_number_reflns 1956
_refine_ls_R_factor_obs 0.038
_refine_ls_shift/esd_max 0.19
_refine_ls_structure_factor_coef F
_refine_ls_weighting_details w=1/\s^2^(F~o~)
_refine_ls_weighting_scheme calc
_refine_ls_wR_factor_obs 0.032
_reflns_number_observed 2016
_reflns_number_total 2121
_reflns_observed_criterion F~o~>2\s(F~o~)
_cod_data_source_file ka1019.cif
_cod_data_source_block ka1019_structure_1_of_1
_cod_depositor_comments
;
The following automatic conversions were performed:

'_refine_ls_weighting_scheme' value 'w=1/\s^2^(F~o~)' was changed to
'calc'. New tag '_refine_ls_weighting_details' was created. The value
of the new tag was set to 'w=1/\s^2^(F~o~)'.

Automatic conversion script
Id: cif_fix_values 3143 2015-03-26 13:38:13Z robertas 
;
_cod_original_formula_sum 'C22 H33 N1 O4'
_cod_database_code 2010104

loop_
_atom_site_label
_atom_site_fract_x
_atom_site_fract_y
_atom_site_fract_z
_atom_site_U_iso_or_equiv
O(1) -.2941(4) .5519(2) .62840(10) .092(1)
O(2) -.0004(3) .48310(10) .59930(10) .070(1)
O(3) .6516(3) .25870(10) .83400(10) .068(1)
O(4) .9021(4) .2442(2) .89950(10) .099(1)
N .3850(3) .2772(2) .72460(10) .054(1)
C(1) -.1159(5) .5319(2) .63800(10) .071(1)
C(2) .0110(5) .5524(2) .69180(10) .063(1)
C(3) -.1223(6) .5623(3) .7456(2) .079(1)
C(4) .1786(5) .4761(2) .68820(10) .053(1)
C(5) .2108(5) .4708(2) .62270(10) .061(1)
C(6) .3070(5) .3831(2) .59800(10) .064(1)
C(7) .3026(7) .3838(3) .53120(10) .086(1)
C(8) .4062(9) .4666(4) .5038(2) .115(2)
C(9) .2054(5) .2948(2) .62350(10) .060(1)
C(10) .1953(4) .2950(2) .69000(10) .051(1)
C(11) .1011(4) .3839(2) .71510(10) .050(1)
C(12) .1611(5) .3760(2) .77890(10) .055(1)
C(13) .3827(4) .3371(2) .77650(10) .051(1)
C(14) .4310(4) .2858(2) .83250(10) .057(1)
C(15) .4037(6) .3431(3) .88750(10) .066(1)
C(16) .5605(5) .3020(3) .92900(10) .072(1)
C(17) .6410(9) .3664(5) .9757(2) .123(2)
C(18) .7258(5) .2653(2) .88860(10) .070(1)
C(19) .5868(5) .2610(3) .69880(10) .069(1)
C(20) .5998(6) .1719(3) .6626(2) .086(1)
C(21) .5102(7) .1808(3) .60180(10) .085(1)
C(22) .2795(6) .2005(3) .59880(10) .076(1)
H(1) .071(4) .606(2) .6860(10) .052(7)
H(2) -.247(5) .615(2) .7400(10) 12(1)
H(3) -.196(5) .501(2) .7540(10) .09(1)
H(4) -.046(5) .579(2) .7790(10) .09(1)
H(5) .306(4) .493(2) .7060(10) .046(6)
H(6) .299(4) .524(2) .6100(10) .071(9)
H(7) .450(4) .381(2) .6100(10) .057(7)
H(8) .366(6) .317(2) .5160(10) .11(1)
H(9) .153(6) .369(2) .5190(10) .10(1)
H(10) .335(7) .531(2) .5130(10) .11(2)
H(11) .550(6) .475(3) .521(2) .16(2)
H(12) .421(5) .454(2) .4600(10) .11(1)
H(13) .052(4) .299(2) .6120(10) .065(8)
H(14) .100(4) .246(2) .7000(10) .053(7)
H(15) -.047(4) .380(2) .7090(10) .048(7)
H(16) .151(4) .438(2) .8020(10) .057(7)
H(17) .064(4) .333(2) .7970(10) .060(8)
H(18) .479(4) .386(2) .7710(10) .052(7)
H(19) .351(4) .2270(10) .8340(10) .043(6)
H(20) .260(4) .343(2) .9000(10) .080(9)
H(21) .429(5) .411(2) .8770(10) .09(1)
H(22) .510(5) .244(2) .9480(10) .10(1)
H(23) .521(9) .391(4) 1.000(2) .26(3)
H(24) .742(8) .339(3) .995(2) .16(2)
H(25) .721(8) .427(3) .950(2) .20(2)
H(26) .680(4) .250(2) .7330(10) .07.9(9)
H(27) .629(5) .315(2) .6710(10) .09(1)
H(28) .498(6) .112(2) .6870(10) .12(1)
H(29) .746(5) .158(2) .6580(10) .10(1)
H(30) .587(4) .235(2) .5810(10) .065(8)
H(31) .536(5) .120(2) .5800(10) .12(1)
H(32) .220(4) .199(2) .5560(10) .074(8)
H(33) .216(5) .146(2) .6210(10) .08(1)

loop_
_geom_angle_atom_site_label_1
_geom_angle_atom_site_label_2
_geom_angle_atom_site_label_3
_geom_angle
_geom_angle_publ_flag
C(1) O(2) C(5) 109.1(2) yes
C(10) N C(13) 109.3(2) yes
C(13 N C(19) 115.9(2) yes
O(1) C(1) C(2) 128.3(3) yes
C(1) C(2) C(3) 112.5(3) yes
C(3) C(2) C(4) 120.6(2) yes
C(2) C(4) C(11) 110.9(2) yes
O(2) C(5) C(4) 103.3(2) yes
C(4) C(5) C(6) 118.1(2) yes
C(5) C(6) C(9) 111.1(2) yes
C(6) C(7) C(8) 114.8(3) yes
C(6) C(9) C(22) 116.4(3) yes
N C(10) C(9) 120.2(2) yes
C(9) C(10) C(11) 113.5(2) yes
C(4) C(11) C(12) 111.8(2) yes
C(11) C(12) C(13) 103.2(2) yes
N C(13) C(14) 114.3(2) yes
O(3) C(14) C(13) 110.1(2) yes
C(13) C(14) C(15) 115.3(2) yes
C(15) C(16) C(17) 116.5(4) yes
C(17) C(16) C(18) 114.2(3) yes
O(3) C(18) C(16) 110.5(3) yes
N C(19) C(20) 114.1(3) yes
C(20) C(21) C(22) 115.4(3) yes
C(14) O(3) C(18) 110.1(2) yes
C(10) N C(19) 123.1(2) yes
O(1) C(1) O(2) 121.6(3) yes
O(2) C(1) C(2) 110.1(3) yes
C(1) C(2) C(4) 101.4(2) yes
C(2) C(4) C(5) 100.7(2) yes
C(5) C(4) C(11) 113.7(2) yes
O(2) C(5) C(6) 109.9(2) yes
C(5) C(6) C(7) 111.4(3) yes
C(7) C(6) C(9) 112.3(3) yes
C(6) C(9) C(10) 113.5(2) yes
C(10) C(9) C(22) 112.6(2) yes
N C(10) C(11) 105.4(2) yes
C(4) C(11) C(10) 115.5(2) yes
C(10) C(11) C(12) 101.8(2) yes
N C(13) C(12) 104.4(2) yes
C(12) C(13) C(14) 109.6(2) yes
O(3) C(14) C(15) 103.5(2) yes
C(14) C(15) C(16) 104.0(3) yes
C(15) C(16) C(18) 102.5(2) yes
O(3) C(18) O(4) 120.7(3) yes
O(4) C(18) C(16) 128.8(3) yes
C(19) C(20) C(21) 114.5(3) yes
C(9) C(22) C(21) 116.8(3) yes

loop_
_geom_bond_atom_site_label_1
_geom_bond_atom_site_label_2
_geom_bond_distance
_geom_bond_publ_flag
O(1) C(1) 1.201(4) yes
O(2) C(5) 1.472(4) yes
O(3) C(18) 1.350(3) yes
N C(10) 1.479(3) yes
N C(19) 1.447(4) yes
C(2) C(3) 1.513(5) yes
C(4) C(5) 1.526(4) yes
C(5) C(6) 1.504(4) yes
C(6) C(9) 1.534(4) yes
C(9) C(10) 1.535(3) yes
C(10) C(11) 1.518(4) yes
C(12) C(13) 1.530(4) yes
C(14) C(15) 1.518(4) yes
C(16) C(17) 1.505(7) yes
C(19) C(20) 1.521(5) yes
C(21) C(22) 1.511(6) yes
O(2) C(1) 1.353(4) yes
O(3) C(14) 1.470(3) yes
O(4) C(18) 1.199(4) yes
N C(13) 1.468(3) yes
C(1) C(2) 1.513(4) yes
C(2) C(4) 1.532(4) yes
C(4) C(11) 1.536(4) yes
C(6) C(7) 1.539(4) yes
C(7) C(8) 1.495(7) yes
C(9) C(22) 1.534(5) yes
C(11) C(12) 1.521(3) yes
C(13) C(14) 1.516(4) yes
C(15) C(16) 1.505(4) yes
C(16) C(18) 1.505(4) yes
C(20) C(21) 1.520(5) yes

loop_
_geom_torsion_atom_site_label_1
_geom_torsion_atom_site_label_2
_geom_torsion_atom_site_label_3
_geom_torsion_atom_site_label_4
_geom_torsion
_geom_torsion_publ_flag
C(10) N C(19) C(20) 64.4(5) yes
C(19) C(20) C(21) C(22) 63.8(6) yes
C(21) C(22) C(9) C(10) 77.7(5) yes
C(9) C(10) N C(19) -1.3(5) yes
N C(19) C(20) C(21) -80.1(5) yes
C(20) C(21) C(22) C(9) -64.7(5) yes
C(22) C(9) C(10) N -60.1(5) yes
